data_4130111
loop_
_publ_author_name
'Kisu, Haruki'
'Sakaino, Hirotoshi'
'Ito, Fumihiro'
'Yamashita, Makoto'
'Nozaki, Kyoko'

_publ_section_title
;
 A Qualitative Analysis of a &quot;Bora-Brook Rearrangement&quot;: The
 Ambident Reactivity of Boryl-Substituted Alkoxide Including the
 Carbon-to-Oxygen Migration of a Boryl Group.
;
_journal_issue 10
_journal_name_full 'Journal of the American Chemical Society'
_journal_page_first 3548
_journal_page_last 3552
_journal_paper_doi 10.1021/jacs.6b00283
_journal_volume 138
_journal_year 2016
_chemical_formula_moiety 'C33 H42 B F N2 O'
_chemical_formula_sum 'C33 H42 B F N2 O'
_chemical_formula_weight 512.49
_space_group_crystal_system orthorhombic
_space_group_IT_number 19
_space_group_name_Hall 'P 2ac 2ab'
_space_group_name_H-M_alt 'P 21 21 21'
_atom_sites_solution_hydrogens geom
_audit_creation_method SHELXL-2014
_cell_angle_alpha 90
_cell_angle_beta 90
_cell_angle_gamma 90
_cell_formula_units_Z 4
_cell_length_a 12.153(3)
_cell_length_b 13.653(3)
_cell_length_c 18.121(4)
_cell_measurement_reflns_used 10239
_cell_measurement_temperature 93.1500
_cell_measurement_theta_max 31.2412
_cell_measurement_theta_min 2.2478
_cell_volume 3006.7(12)
_computing_cell_refinement 'RIGAKU CrystalClear'
_computing_data_collection 'RIGAKU CrystalClear'
_computing_data_reduction 'RIGAKU CrystalClear'
_computing_molecular_graphics 'Yadokari-XG 2009(Wakita Nemoto et al.)'
_computing_publication_material 'Yadokari-XG 2009(Wakita,Nemoto et al.)'
_computing_structure_refinement 'SHELXL-2014 (Sheldrick, 2014)'
_computing_structure_solution SIR-2004
_diffrn_ambient_temperature 93(2)
_diffrn_detector_area_resol_mean 28.5714
_diffrn_measured_fraction_theta_full 0.997
_diffrn_measured_fraction_theta_max 0.998
_diffrn_measurement_device_type 'Rigaku VariMax Saturn'
_diffrn_measurement_method 'omega scans'
_diffrn_radiation_monochromator Confocal
_diffrn_radiation_source 'rotating-anode X-ray tube'
_diffrn_radiation_type MoK\a
_diffrn_radiation_wavelength 0.71075
_diffrn_reflns_av_R_equivalents 0.1084
_diffrn_reflns_av_unetI/netI 0.0747
_diffrn_reflns_Laue_measured_fraction_full 0.997
_diffrn_reflns_Laue_measured_fraction_max 0.998
_diffrn_reflns_limit_h_max 12
_diffrn_reflns_limit_h_min -15
_diffrn_reflns_limit_k_max 16
_diffrn_reflns_limit_k_min -17
_diffrn_reflns_limit_l_max 23
_diffrn_reflns_limit_l_min -23
_diffrn_reflns_number 24836
_diffrn_reflns_point_group_measured_fraction_full 0.998
_diffrn_reflns_point_group_measured_fraction_max 0.998
_diffrn_reflns_theta_full 25.242
_diffrn_reflns_theta_max 27.474
_diffrn_reflns_theta_min 3.177
_exptl_absorpt_coefficient_mu 0.071
_exptl_absorpt_correction_T_max 1.0000
_exptl_absorpt_correction_T_min 0.8910
_exptl_absorpt_correction_type multi-scan
_exptl_absorpt_process_details 'Jacobson, R. (1998) Private communication'
_exptl_crystal_colour Colorless
_exptl_crystal_density_diffrn 1.132
_exptl_crystal_description Platelet
_exptl_crystal_F_000 1104
_exptl_crystal_size_max 0.300
_exptl_crystal_size_mid 0.300
_exptl_crystal_size_min 0.150
_refine_diff_density_max 0.230
_refine_diff_density_min -0.386
_refine_diff_density_rms 0.070
_refine_ls_abs_structure_details
;
 Flack x determined using 2162 quotients [(I+)-(I-)]/[(I+)+(I-)]
 (Parsons, Flack and Wagner, Acta Cryst. B69 (2013) 249-259).
;
_refine_ls_abs_structure_Flack 1.1(7)
_refine_ls_extinction_method none
_refine_ls_goodness_of_fit_ref 1.034
_refine_ls_hydrogen_treatment constr
_refine_ls_matrix_type full
_refine_ls_number_parameters 360
_refine_ls_number_reflns 6890
_refine_ls_number_restraints 14
_refine_ls_restrained_S_all 16.068
_refine_ls_R_factor_all 0.0586
_refine_ls_R_factor_gt 0.0507
_refine_ls_shift/su_max 0.000
_refine_ls_shift/su_mean 0.000
_refine_ls_structure_factor_coef Fsqd
_refine_ls_weighting_details 'w=1/[\s^2^(Fo^2^)+(0.0597P)^2^] where P=(Fo^2^+2Fc^2^)/3'
_refine_ls_weighting_scheme calc
_refine_ls_wR_factor_gt 0.1186
_refine_ls_wR_factor_ref 0.1255
_reflns_Friedel_coverage 0.791
_reflns_Friedel_fraction_full 0.999
_reflns_Friedel_fraction_max 0.999
_reflns_number_gt 5883
_reflns_number_total 6890
_reflns_threshold_expression 'I > 2\s(I)'
_cod_data_source_file ja6b00283_si_002.cif
_cod_data_source_block 14b
_cod_depositor_comments
;
The following automatic conversions were performed:

data item '_exptl_absorpt_correction_type' value 'Multi-scan' was
changed to 'multi-scan' in accordance with the
/home/saulius/struct/COD-crude-data/automatic-downloads/DataCite-retrospective/ACS/depositions/lib/dictionaries/cif_core.dic
dictionary named 'cif_core.dic' version 2.4.2 last updated on
2011-04-26.

Automatic conversion script
Id: cif_fix_values 6909 2019-04-08 15:41:33Z antanas 
;
_cod_original_cell_volume 3006.8(11)
_cod_database_code 4130111
_shelx_space_group_comment
;
The symmetry employed for this shelxl refinement is uniquely defined
by the following loop, which should always be used as a source of
symmetry information in preference to the above space-group names.
They are only intended as comments.
;
_shelx_estimated_absorpt_t_min 0.979
_shelx_estimated_absorpt_t_max 0.989
_shelxl_version_number 2014-3

loop_
_space_group_symop_operation_xyz
'x, y, z'
'-x+1/2, -y, z+1/2'
'x+1/2, -y+1/2, -z'
'-x, y+1/2, -z+1/2'

loop_
_atom_site_label
_atom_site_type_symbol
_atom_site_fract_x
_atom_site_fract_y
_atom_site_fract_z
_atom_site_U_iso_or_equiv
_atom_site_adp_type
_atom_site_occupancy
_atom_site_site_symmetry_order
_atom_site_calc_flag
_atom_site_refinement_flags_posn
_atom_site_refinement_flags_adp
_atom_site_refinement_flags_occupancy
_atom_site_disorder_assembly
_atom_site_disorder_group
C1 C 0.7526(2) 0.2619(2) 0.35611(14) 0.0261(5) Uani 1 1 d . . . . .
H1 H 0.6937 0.2281 0.3272 0.031 Uiso 0.621(5) 1 calc R U P A 1
H1A H 0.7370 0.3053 0.3993 0.031 Uiso 0.379(5) 1 calc R U P A 2
O1 O 0.6988(2) 0.3115(2) 0.41193(16) 0.0280(9) Uani 0.621(5) 1 d D U P A 1
H1B H 0.7156 0.2866 0.4528 0.042 Uiso 0.621(5) 1 calc R U P A 1
O2 O 0.6548(4) 0.2314(4) 0.3362(3) 0.0323(15) Uani 0.379(5) 1 d D U P A 2
H2 H 0.6485 0.1716 0.3462 0.049 Uiso 0.379(5) 1 calc R U P A 2
B1 B 0.8127(2) 0.33294(19) 0.29946(14) 0.0165(5) Uani 1 1 d . . . . .
N1 N 0.77751(15) 0.35717(13) 0.22639(10) 0.0171(4) Uani 1 1 d . . . . .
C2 C 0.85347(19) 0.42308(16) 0.19561(13) 0.0201(5) Uani 1 1 d . . . . .
H2A H 0.8495 0.4503 0.1474 0.024 Uiso 1 1 calc R U . . .
C3 C 0.93296(19) 0.44143(17) 0.24564(13) 0.0195(5) Uani 1 1 d . . . . .
H3 H 0.9937 0.4842 0.2384 0.023 Uiso 1 1 calc R U . . .
N2 N 0.91219(15) 0.38780(13) 0.30966(10) 0.0171(4) Uani 1 1 d . . . . .
C4 C 0.67639(18) 0.33483(16) 0.18893(12) 0.0172(4) Uani 1 1 d . . . . .
C5 C 0.67131(19) 0.25225(16) 0.14312(12) 0.0197(5) Uani 1 1 d . . . . .
C6 C 0.5711(2) 0.23096(17) 0.10938(13) 0.0239(5) Uani 1 1 d . . . . .
H6 H 0.5657 0.1757 0.0778 0.029 Uiso 1 1 calc R U . . .
C7 C 0.4795(2) 0.28882(19) 0.12110(14) 0.0266(5) Uani 1 1 d . . . . .
H7 H 0.4113 0.2720 0.0989 0.032 Uiso 1 1 calc R U . . .
C8 C 0.4871(2) 0.37146(19) 0.16530(14) 0.0250(5) Uani 1 1 d . . . . .
H8 H 0.4239 0.4113 0.1725 0.030 Uiso 1 1 calc R U . . .
C9 C 0.5859(2) 0.39695(17) 0.19930(12) 0.0207(5) Uani 1 1 d . . . . .
C10 C 0.7726(2) 0.18927(17) 0.12852(14) 0.0252(5) Uani 1 1 d . . . . .
H10 H 0.8309 0.2087 0.1646 0.030 Uiso 1 1 calc R U . . .
C11 C 0.8167(3) 0.2077(2) 0.05102(18) 0.0438(8) Uani 1 1 d . . . . .
H11 H 0.7594 0.1924 0.0147 0.066 Uiso 1 1 calc R U . . .
H11A H 0.8809 0.1658 0.0423 0.066 Uiso 1 1 calc R U . . .
H11B H 0.8382 0.2766 0.0462 0.066 Uiso 1 1 calc R U . . .
C12 C 0.7490(3) 0.08017(19) 0.13904(17) 0.0346(6) Uani 1 1 d . . . . .
H12 H 0.7131 0.0699 0.1868 0.052 Uiso 1 1 calc R U . . .
H12A H 0.8184 0.0435 0.1376 0.052 Uiso 1 1 calc R U . . .
H12B H 0.7006 0.0572 0.0994 0.052 Uiso 1 1 calc R U . . .
C13 C 0.5932(2) 0.48906(18) 0.24667(14) 0.0270(5) Uani 1 1 d . . . . .
H13 H 0.6729 0.5024 0.2561 0.032 Uiso 1 1 calc R U . . .
C14 C 0.5450(3) 0.5788(2) 0.20772(17) 0.0387(7) Uani 1 1 d . . . . .
H14 H 0.5808 0.5872 0.1597 0.058 Uiso 1 1 calc R U . . .
H14A H 0.5575 0.6372 0.2380 0.058 Uiso 1 1 calc R U . . .
H14B H 0.4658 0.5694 0.2005 0.058 Uiso 1 1 calc R U . . .
C15 C 0.5374(3) 0.4730(2) 0.32150(16) 0.0428(8) Uani 1 1 d . . . . .
H15 H 0.5464 0.5317 0.3520 0.064 Uiso 1 1 calc R U . . .
H15A H 0.5712 0.4168 0.3464 0.064 Uiso 1 1 calc R U . . .
H15B H 0.4589 0.4602 0.3139 0.064 Uiso 1 1 calc R U . . .
C16 C 0.97941(18) 0.39841(16) 0.37416(12) 0.0182(5) Uani 1 1 d . . . . .
C17 C 0.9434(2) 0.46106(17) 0.43063(13) 0.0215(5) Uani 1 1 d . . . . .
C18 C 1.0089(2) 0.46867(18) 0.49368(13) 0.0272(6) Uani 1 1 d . . . . .
H18 H 0.9862 0.5099 0.5331 0.033 Uiso 1 1 calc R U . . .
C19 C 1.1069(2) 0.41679(19) 0.49950(15) 0.0326(6) Uani 1 1 d . . . . .
H19 H 1.1508 0.4228 0.5427 0.039 Uiso 1 1 calc R U . . .
C20 C 1.1406(2) 0.35674(18) 0.44282(15) 0.0280(6) Uani 1 1 d . . . . .
H20 H 1.2076 0.3215 0.4476 0.034 Uiso 1 1 calc R U . . .
C21 C 1.07859(19) 0.34654(16) 0.37866(13) 0.0212(5) Uani 1 1 d . . . . .
C22 C 0.8390(2) 0.52150(18) 0.42373(14) 0.0282(6) Uani 1 1 d . . . . .
H22 H 0.7919 0.4904 0.3850 0.034 Uiso 1 1 calc R U . . .
C23 C 0.8659(3) 0.6255(2) 0.39819(19) 0.0407(7) Uani 1 1 d . . . . .
H23 H 0.7974 0.6606 0.3875 0.061 Uiso 1 1 calc R U . . .
H23A H 0.9112 0.6226 0.3535 0.061 Uiso 1 1 calc R U . . .
H23B H 0.9063 0.6598 0.4372 0.061 Uiso 1 1 calc R U . . .
C24 C 0.7726(3) 0.5240(2) 0.49561(18) 0.0436(8) Uani 1 1 d . . . . .
H24 H 0.7063 0.5637 0.4885 0.065 Uiso 1 1 calc R U . . .
H24A H 0.7515 0.4572 0.5094 0.065 Uiso 1 1 calc R U . . .
H24B H 0.8176 0.5527 0.5349 0.065 Uiso 1 1 calc R U . . .
C25 C 1.1200(2) 0.28241(18) 0.31557(15) 0.0260(5) Uani 1 1 d . . . . .
H25 H 1.0590 0.2762 0.2789 0.031 Uiso 1 1 calc R U . . .
C26 C 1.2168(2) 0.3305(2) 0.27664(17) 0.0364(7) Uani 1 1 d . . . . .
H26 H 1.1954 0.3961 0.2598 0.055 Uiso 1 1 calc R U . . .
H26A H 1.2385 0.2907 0.2341 0.055 Uiso 1 1 calc R U . . .
H26B H 1.2789 0.3359 0.3109 0.055 Uiso 1 1 calc R U . . .
C27 C 1.1500(3) 0.18026(19) 0.34097(19) 0.0414(7) Uani 1 1 d D . . . .
H27 H 1.1742 0.1413 0.2985 0.062 Uiso 1 1 calc R U . . .
H27A H 1.0856 0.1492 0.3636 0.062 Uiso 1 1 calc R U . . .
H27B H 1.2097 0.1841 0.3772 0.062 Uiso 1 1 calc R U . . .
C28 C 0.82302(19) 0.18085(19) 0.38885(14) 0.0260(5) Uani 1 1 d . . . . .
C29 C 0.8838(2) 0.1961(2) 0.45307(14) 0.0300(6) Uani 1 1 d . . . . .
H29 H 0.8857 0.2595 0.4746 0.036 Uiso 1 1 calc R U . . .
C30 C 0.9419(2) 0.1196(2) 0.48615(16) 0.0378(7) Uani 1 1 d . . . . .
H30 H 0.9836 0.1298 0.5298 0.045 Uiso 1 1 calc R U . . .
C31 C 0.9367(2) 0.0293(2) 0.45359(17) 0.0390(7) Uani 1 1 d . . . . .
C32 C 0.8793(2) 0.0108(2) 0.39013(18) 0.0377(7) Uani 1 1 d . . . . .
H32 H 0.8785 -0.0529 0.3690 0.045 Uiso 1 1 calc R U . . .
C33 C 0.8224(2) 0.0876(2) 0.35737(15) 0.0322(6) Uani 1 1 d . . . . .
H33 H 0.7825 0.0764 0.3131 0.039 Uiso 1 1 calc R U . . .
F1 F 0.99162(15) -0.04704(14) 0.48625(12) 0.0550(6) Uani 1 1 d . . . . .

loop_
_atom_site_aniso_label
_atom_site_aniso_U_11
_atom_site_aniso_U_22
_atom_site_aniso_U_33
_atom_site_aniso_U_23
_atom_site_aniso_U_13
_atom_site_aniso_U_12
C1 0.0219(12) 0.0349(14) 0.0215(11) 0.0105(11) 0.0040(9) 0.0028(10)
O1 0.0321(16) 0.0286(16) 0.0235(14) 0.0068(12) 0.0100(12) 0.0104(12)
O2 0.024(2) 0.037(3) 0.037(3) 0.019(2) -0.008(2) -0.011(2)
B1 0.0187(11) 0.0166(11) 0.0144(11) 0.0003(9) 0.0005(9) 0.0019(10)
N1 0.0190(9) 0.0171(9) 0.0150(9) 0.0006(7) -0.0008(7) -0.0018(8)
C2 0.0247(11) 0.0186(11) 0.0170(10) 0.0036(9) 0.0007(9) -0.0039(9)
C3 0.0233(11) 0.0170(10) 0.0183(10) 0.0014(9) -0.0014(9) -0.0028(9)
N2 0.0187(9) 0.0176(9) 0.0149(9) -0.0009(7) -0.0013(7) 0.0010(8)
C4 0.0192(10) 0.0194(11) 0.0130(10) 0.0026(8) -0.0011(8) -0.0013(9)
C5 0.0254(11) 0.0176(11) 0.0162(10) 0.0025(9) -0.0006(9) -0.0025(10)
C6 0.0307(12) 0.0209(11) 0.0201(11) 0.0006(10) -0.0034(10) -0.0060(10)
C7 0.0229(12) 0.0324(13) 0.0244(12) 0.0065(11) -0.0070(10) -0.0072(10)
C8 0.0201(11) 0.0320(13) 0.0228(12) 0.0055(10) -0.0002(9) 0.0033(10)
C9 0.0244(11) 0.0239(11) 0.0140(10) 0.0048(9) 0.0011(9) 0.0001(10)
C10 0.0307(12) 0.0194(12) 0.0254(12) -0.0026(10) -0.0015(10) 0.0008(10)
C11 0.0524(19) 0.0344(15) 0.0445(17) 0.0105(14) 0.0198(15) 0.0143(15)
C12 0.0444(16) 0.0229(13) 0.0364(15) 0.0015(11) -0.0007(13) 0.0025(12)
C13 0.0301(13) 0.0274(12) 0.0234(12) -0.0053(10) 0.0003(10) 0.0074(11)
C14 0.0559(18) 0.0256(13) 0.0347(15) 0.0002(12) -0.0006(13) 0.0040(13)
C15 0.062(2) 0.0431(16) 0.0236(14) -0.0005(13) 0.0077(13) 0.0204(15)
C16 0.0195(11) 0.0182(10) 0.0169(11) -0.0005(9) -0.0037(8) -0.0020(9)
C17 0.0253(12) 0.0199(11) 0.0194(11) -0.0017(9) -0.0027(9) -0.0025(9)
C18 0.0396(15) 0.0238(12) 0.0182(11) -0.0038(10) -0.0054(11) -0.0027(11)
C19 0.0444(16) 0.0267(13) 0.0267(13) 0.0023(11) -0.0164(12) -0.0044(12)
C20 0.0305(13) 0.0196(12) 0.0339(14) 0.0017(10) -0.0127(11) 0.0025(10)
C21 0.0227(11) 0.0142(10) 0.0269(12) 0.0009(9) -0.0030(10) -0.0023(9)
C22 0.0284(13) 0.0308(13) 0.0255(12) -0.0088(11) -0.0027(10) 0.0045(11)
C23 0.0445(17) 0.0329(14) 0.0447(17) 0.0008(13) -0.0021(14) 0.0153(13)
C24 0.0422(17) 0.0471(18) 0.0417(17) -0.0119(15) 0.0104(14) 0.0036(14)
C25 0.0241(12) 0.0204(11) 0.0335(13) -0.0043(10) -0.0004(10) -0.0007(10)
C26 0.0430(16) 0.0252(13) 0.0409(16) -0.0025(12) 0.0135(13) -0.0055(12)
C27 0.0509(18) 0.0179(12) 0.0553(19) 0.0030(13) 0.0194(15) 0.0048(13)
C28 0.0202(11) 0.0342(13) 0.0235(12) 0.0149(11) 0.0058(10) 0.0002(10)
C29 0.0264(13) 0.0372(14) 0.0265(13) 0.0150(11) 0.0033(10) -0.0013(11)
C30 0.0242(13) 0.0571(19) 0.0321(14) 0.0265(14) 0.0011(11) 0.0010(13)
C31 0.0296(14) 0.0462(18) 0.0413(16) 0.0296(15) 0.0132(13) 0.0121(13)
C32 0.0395(16) 0.0347(14) 0.0390(15) 0.0149(13) 0.0192(13) 0.0081(13)
C33 0.0305(13) 0.0395(15) 0.0265(13) 0.0106(11) 0.0078(11) 0.0033(12)
F1 0.0445(10) 0.0556(11) 0.0649(13) 0.0424(10) 0.0126(9) 0.0200(9)

loop_
_atom_type_symbol
_atom_type_description
_atom_type_scat_dispersion_real
_atom_type_scat_dispersion_imag
_atom_type_scat_source
C C 0.0033 0.0016 'International Tables Vol C Tables 4.2.6.8 and 6.1.1.4'
H H 0.0000 0.0000 'International Tables Vol C Tables 4.2.6.8 and 6.1.1.4'
B B 0.0013 0.0007 'International Tables Vol C Tables 4.2.6.8 and 6.1.1.4'
N N 0.0061 0.0033 'International Tables Vol C Tables 4.2.6.8 and 6.1.1.4'
O O 0.0106 0.0060 'International Tables Vol C Tables 4.2.6.8 and 6.1.1.4'
F F 0.0171 0.0103 'International Tables Vol C Tables 4.2.6.8 and 6.1.1.4'

loop_
_geom_angle_atom_site_label_1
_geom_angle_atom_site_label_2
_geom_angle_atom_site_label_3
_geom_angle
O2 C1 C28 112.8(3)
O1 C1 C28 109.7(2)
O2 C1 B1 115.7(3)
O1 C1 B1 113.1(2)
C28 C1 B1 115.92(19)
N1 B1 N2 104.50(19)
N1 B1 C1 127.0(2)
N2 B1 C1 128.5(2)
C2 N1 B1 108.63(19)
C2 N1 C4 120.69(18)
B1 N1 C4 130.09(19)
C3 C2 N1 108.8(2)
C2 C3 N2 109.4(2)
C3 N2 C16 121.46(18)
C3 N2 B1 108.64(18)
C16 N2 B1 129.67(19)
C5 C4 C9 122.1(2)
C5 C4 N1 119.2(2)
C9 C4 N1 118.6(2)
C6 C5 C4 117.8(2)
C6 C5 C10 120.8(2)
C4 C5 C10 121.4(2)
C7 C6 C5 121.2(2)
C6 C7 C8 120.1(2)
C7 C8 C9 121.0(2)
C8 C9 C4 117.8(2)
C8 C9 C13 120.3(2)
C4 C9 C13 121.9(2)
C11 C10 C5 110.6(2)
C11 C10 C12 110.0(2)
C5 C10 C12 112.1(2)
C9 C13 C14 112.2(2)
C9 C13 C15 110.7(2)
C14 C13 C15 110.7(2)
C21 C16 C17 122.3(2)
C21 C16 N2 119.1(2)
C17 C16 N2 118.6(2)
C18 C17 C16 117.6(2)
C18 C17 C22 120.2(2)
C16 C17 C22 122.1(2)
C19 C18 C17 120.8(2)
C20 C19 C18 120.1(2)
C19 C20 C21 121.5(2)
C20 C21 C16 117.6(2)
C20 C21 C25 120.3(2)
C16 C21 C25 122.1(2)
C17 C22 C23 110.5(2)
C17 C22 C24 112.4(2)
C23 C22 C24 110.4(2)
C27 C25 C26 110.7(2)
C27 C25 C21 112.4(2)
C26 C25 C21 110.8(2)
C29 C28 C33 118.7(2)
C29 C28 C1 121.0(2)
C33 C28 C1 120.1(2)
C28 C29 C30 120.9(3)
C31 C30 C29 117.8(3)
C30 C31 C32 123.5(3)
C30 C31 F1 118.4(3)
C32 C31 F1 118.1(3)
C31 C32 C33 118.3(3)
C32 C33 C28 120.7(3)

loop_
_geom_bond_atom_site_label_1
_geom_bond_atom_site_label_2
_geom_bond_distance
C1 O2 1.310(5)
C1 O1 1.381(4)
C1 C28 1.520(3)
C1 B1 1.590(3)
B1 N1 1.430(3)
B1 N2 1.434(3)
N1 C2 1.405(3)
N1 C4 1.437(3)
C2 C3 1.348(3)
C3 N2 1.395(3)
N2 C16 1.433(3)
C4 C5 1.401(3)
C4 C9 1.401(3)
C5 C6 1.393(3)
C5 C10 1.524(3)
C6 C7 1.381(4)
C7 C8 1.387(4)
C8 C9 1.394(3)
C9 C13 1.525(3)
C10 C11 1.524(4)
C10 C12 1.529(3)
C13 C14 1.531(4)
C13 C15 1.532(4)
C16 C21 1.400(3)
C16 C17 1.404(3)
C17 C18 1.396(3)
C17 C22 1.519(3)
C18 C19 1.390(4)
C19 C20 1.376(4)
C20 C21 1.392(3)
C21 C25 1.526(3)
C22 C23 1.528(4)
C22 C24 1.532(4)
C25 C27 1.513(4)
C25 C26 1.521(4)
C28 C29 1.394(4)
C28 C33 1.396(4)
C29 C30 1.397(4)
C30 C31 1.368(5)
C31 C32 1.368(5)
C31 F1 1.372(3)
C32 C33 1.390(4)

loop_
_geom_torsion_atom_site_label_1
_geom_torsion_atom_site_label_2
_geom_torsion_atom_site_label_3
_geom_torsion_atom_site_label_4
_geom_torsion
O2_b C1 B1 N1 -8.0(4)
O1 C1 B1 N1 -104.8(3)
C28 C1 B1 N1 127.3(3)
O2 C1 B1 N2 171.1(3)
O1 C1 B1 N2 74.3(3)
C28 C1 B1 N2 -53.6(3)
N2 B1 N1 C2 0.1(2)
C1 B1 N1 C2 179.3(2)
N2 B1 N1 C4 -171.0(2)
C1 B1 N1 C4 8.2(4)
B1 N1 C2 C3 -0.4(3)
C4 N1 C2 C3 171.6(2)
N1 C2 C3 N2 0.6(3)
C2 C3 N2 C16 -175.5(2)
C2 C3 N2 B1 -0.6(3)
N1 B1 N2 C3 0.3(2)
C1 B1 N2 C3 -178.9(2)
N1 B1 N2 C16 174.7(2)
C1 B1 N2 C16 -4.5(4)
C2 N1 C4 C5 94.6(3)
B1 N1 C4 C5 -95.2(3)
C2 N1 C4 C9 -85.2(3)
B1 N1 C4 C9 85.0(3)
C9 C4 C5 C6 -2.2(3)
N1 C4 C5 C6 178.1(2)
C9 C4 C5 C10 175.9(2)
N1 C4 C5 C10 -3.8(3)
C4 C5 C6 C7 -0.5(3)
C10 C5 C6 C7 -178.6(2)
C5 C6 C7 C8 2.0(4)
C6 C7 C8 C9 -0.9(4)
C7 C8 C9 C4 -1.7(3)
C7 C8 C9 C13 179.0(2)
C5 C4 C9 C8 3.3(3)
N1 C4 C9 C8 -177.0(2)
C5 C4 C9 C13 -177.4(2)
N1 C4 C9 C13 2.3(3)
C6 C5 C10 C11 72.5(3)
C4 C5 C10 C11 -105.6(3)
C6 C5 C10 C12 -50.6(3)
C4 C5 C10 C12 131.3(2)
C8 C9 C13 C14 -48.9(3)
C4 C9 C13 C14 131.8(2)
C8 C9 C13 C15 75.3(3)
C4 C9 C13 C15 -104.0(3)
C3 N2 C16 C21 -82.6(3)
B1 N2 C16 C21 103.6(3)
C3 N2 C16 C17 97.1(3)
B1 N2 C16 C17 -76.6(3)
C21 C16 C17 C18 -1.7(3)
N2 C16 C17 C18 178.6(2)
C21 C16 C17 C22 176.5(2)
N2 C16 C17 C22 -3.2(3)
C16 C17 C18 C19 0.8(4)
C22 C17 C18 C19 -177.4(2)
C17 C18 C19 C20 -0.1(4)
C18 C19 C20 C21 0.3(4)
C19 C20 C21 C16 -1.0(4)
C19 C20 C21 C25 177.7(2)
C17 C16 C21 C20 1.8(3)
N2 C16 C21 C20 -178.5(2)
C17 C16 C21 C25 -177.0(2)
N2 C16 C21 C25 2.8(3)
C18 C17 C22 C23 81.5(3)
C16 C17 C22 C23 -96.7(3)
C18 C17 C22 C24 -42.5(3)
C16 C17 C22 C24 139.4(2)
C20 C21 C25 C27 52.7(3)
C16 C21 C25 C27 -128.6(3)
C20 C21 C25 C26 -71.7(3)
C16 C21 C25 C26 107.0(3)
O2 C1 C28 C29 -135.0(3)
O1 C1 C28 C29 -41.1(3)
B1 C1 C28 C29 88.4(3)
O2 C1 C28 C33 41.0(4)
O1 C1 C28 C33 134.8(3)
B1 C1 C28 C33 -95.6(3)
C33 C28 C29 C30 -0.9(4)
C1 C28 C29 C30 175.1(2)
C28 C29 C30 C31 -0.3(4)
C29 C30 C31 C32 1.1(4)
C29 C30 C31 F1 -178.8(2)
C30 C31 C32 C33 -0.7(4)
F1 C31 C32 C33 179.2(2)
C31 C32 C33 C28 -0.5(4)
C29 C28 C33 C32 1.3(4)
C1 C28 C33 C32 -174.8(2)
